data_4320603
loop_
_publ_author_name
'Brian A. Jazdzewski'
'Patrick L. Holland'
'Maren Pink'
'Victor G. Young'
'Douglas J. E. Spencer'
'William B. Tolman'

_publ_section_title
;
 Three-Coordinate Copper(II)-Phenolate Complexes
;
_journal_name_full 'Inorganic Chemistry'
_journal_page_first 6097
_journal_page_last 6107
_journal_paper_doi 10.1021/ic010615c
_journal_volume 40
_journal_year 2001
_chemical_formula_sum 'C37 H50 Cu N2 O'
_chemical_formula_weight 602.33
_chemical_name_common 00113
_chemical_name_systematic
;

Me2AcCu(OPhMe2)

;
_space_group_IT_number 14
_symmetry_cell_setting monoclinic
_symmetry_space_group_name_Hall '-P 2yn'
_symmetry_space_group_name_H-M 'P 1 21/n 1'
_atom_sites_solution_hydrogens geom
_atom_sites_solution_primary direct
_atom_sites_solution_secondary difmap
_audit_creation_method SHELXL-97
_cell_angle_alpha 90.00
_cell_angle_beta 92.9610(10)
_cell_angle_gamma 90.00
_cell_formula_units_Z 4
_cell_length_a 9.0263(5)
_cell_length_b 20.1213(12)
_cell_length_c 18.9777(12)
_cell_measurement_reflns_used 4997
_cell_measurement_temperature 173(2)
_cell_measurement_theta_max 27.53
_cell_measurement_theta_min 1
_cell_volume 3442.1(4)
_computing_structure_refinement 'SHELXL-97 (Sheldrick, 1997)'
_computing_structure_solution 'SHELXS-97 (Sheldrick, 1990)'
_diffrn_ambient_temperature 173(2)
_diffrn_measured_fraction_theta_full 0.988
_diffrn_measured_fraction_theta_max 0.988
_diffrn_radiation_monochromator graphite
_diffrn_radiation_source 'fine-focus sealed tube'
_diffrn_radiation_type MoK\a
_diffrn_radiation_wavelength 0.71073
_diffrn_reflns_av_R_equivalents 0.0493
_diffrn_reflns_av_sigmaI/netI 0.0637
_diffrn_reflns_limit_h_max 7
_diffrn_reflns_limit_h_min -11
_diffrn_reflns_limit_k_max 23
_diffrn_reflns_limit_k_min -26
_diffrn_reflns_limit_l_max 24
_diffrn_reflns_limit_l_min -24
_diffrn_reflns_number 21079
_diffrn_reflns_theta_full 27.53
_diffrn_reflns_theta_max 27.53
_diffrn_reflns_theta_min 1.48
_exptl_absorpt_coefficient_mu 0.663
_exptl_absorpt_correction_T_max 1.0000
_exptl_absorpt_correction_T_min 0.8233
_exptl_absorpt_correction_type multi-scan
_exptl_absorpt_process_details 'SADABS (Sheldrick, 1999)'
_exptl_crystal_colour green
_exptl_crystal_density_diffrn 1.162
_exptl_crystal_density_method 'not measured'
_exptl_crystal_description plate
_exptl_crystal_F_000 1292
_exptl_crystal_size_max 0.30
_exptl_crystal_size_mid 0.25
_exptl_crystal_size_min 0.10
_refine_diff_density_max 0.402
_refine_diff_density_min -0.378
_refine_diff_density_rms 0.055
_refine_ls_extinction_method none
_refine_ls_goodness_of_fit_ref 0.924
_refine_ls_hydrogen_treatment mixed
_refine_ls_matrix_type full
_refine_ls_number_parameters 374
_refine_ls_number_reflns 7835
_refine_ls_number_restraints 0
_refine_ls_restrained_S_all 0.924
_refine_ls_R_factor_all 0.0738
_refine_ls_R_factor_gt 0.0389
_refine_ls_shift/su_max 0.009
_refine_ls_shift/su_mean 0.001
_refine_ls_structure_factor_coef Fsqd
_refine_ls_weighting_details 'calc w=1/[\s^2^(Fo^2^)+(0.0528P)^2^+0.0000P] where P=(Fo^2^+2Fc^2^)/3'
_refine_ls_weighting_scheme calc
_refine_ls_wR_factor_gt 0.0958
_refine_ls_wR_factor_ref 0.1083
_reflns_number_gt 4910
_reflns_number_total 7835
_reflns_threshold_expression >2sigma(I)
_cod_data_source_file ic010615c_6.cif
_cod_data_source_block 00113
_cod_depositor_comments
;
The following automatic conversions were performed:

'_symmetry_cell_setting' value 'Monoclinic' changed to 'monoclinic'
according to the built-in table from CIF Core dictionary named
'cif_core.dic' version 2.4.1 from 2010-06-29.

Automatic conversion script
Id: cif_fix_values 1646 2011-03-28 12:23:43Z adriana 

The following automatic conversions were performed:

'_exptl_absorpt_correction_type' value 'multi-scans' was replaced
with the value 'multi-scan' as specified in the replacement file
'src/cod-tools/trunk/data/replacement-values/replacement_values.lst'.

Automatic conversion script
Id: cif_fix_values 5376 2017-05-30 11:51:03Z andrius 
;
_cod_database_code 4320603

loop_
_symmetry_equiv_pos_as_xyz
'x, y, z'
'-x+1/2, y+1/2, -z+1/2'
'-x, -y, -z'
'x-1/2, -y-1/2, z-1/2'

loop_
_atom_site_label
_atom_site_type_symbol
_atom_site_fract_x
_atom_site_fract_y
_atom_site_fract_z
_atom_site_U_iso_or_equiv
_atom_site_adp_type
_atom_site_occupancy
_atom_site_symmetry_multiplicity
_atom_site_calc_flag
_atom_site_refinement_flags
_atom_site_disorder_assembly
_atom_site_disorder_group
Cu1 Cu 0.82256(3) 0.251963(12) 0.892437(13) 0.02528(9) Uani 1 1 d . . .
N1 N 0.96347(18) 0.31315(8) 0.92982(9) 0.0245(4) Uani 1 1 d . . .
N2 N 0.92680(19) 0.17442(8) 0.92248(9) 0.0256(4) Uani 1 1 d . . .
O1 O 0.63385(16) 0.25183(7) 0.85528(8) 0.0341(4) Uani 1 1 d . . .
C1 C 1.1706(3) 0.35281(11) 1.00742(13) 0.0375(6) Uani 1 1 d . . .
H1A H 1.2259 0.3764 0.9720 0.056 Uiso 1 1 calc R . .
H1B H 1.2403 0.3338 1.0433 0.056 Uiso 1 1 calc R . .
H1C H 1.1041 0.3840 1.0298 0.056 Uiso 1 1 calc R . .
C2 C 1.0804(2) 0.29770(11) 0.97223(11) 0.0261(5) Uani 1 1 d . . .
C3 C 1.1234(2) 0.23206(10) 0.98672(12) 0.0282(5) Uani 1 1 d . . .
H3 H 1.2102 0.2262 1.0165 0.034 Uiso 1 1 calc R . .
C4 C 1.0530(2) 0.17450(11) 0.96234(11) 0.0279(5) Uani 1 1 d . . .
C5 C 1.1243(3) 0.10912(11) 0.98334(14) 0.0398(6) Uani 1 1 d . . .
H5A H 1.0598 0.0850 1.0145 0.060 Uiso 1 1 calc R . .
H5B H 1.2204 0.1174 1.0081 0.060 Uiso 1 1 calc R . .
H5C H 1.1389 0.0825 0.9410 0.060 Uiso 1 1 calc R . .
C6 C 0.9433(2) 0.37978(10) 0.90355(11) 0.0263(5) Uani 1 1 d . . .
C7 C 1.0324(2) 0.40162(11) 0.84954(12) 0.0308(5) Uani 1 1 d . . .
C8 C 1.0038(3) 0.46392(12) 0.82085(13) 0.0422(6) Uani 1 1 d . . .
H8 H 1.0618 0.4796 0.7839 0.051 Uiso 1 1 calc R . .
C9 C 0.8928(3) 0.50349(12) 0.84490(14) 0.0457(7) Uani 1 1 d . . .
H9 H 0.8752 0.5461 0.8246 0.055 Uiso 1 1 calc R . .
C10 C 0.8074(3) 0.48173(12) 0.89805(14) 0.0413(6) Uani 1 1 d . . .
H10 H 0.7312 0.5097 0.9140 0.050 Uiso 1 1 calc R . .
C11 C 0.8302(2) 0.41938(11) 0.92914(12) 0.0301(5) Uani 1 1 d . . .
C12 C 1.1575(3) 0.35843(12) 0.82269(13) 0.0405(6) Uani 1 1 d . . .
H12 H 1.1888 0.3268 0.8613 0.049 Uiso 1 1 calc R . .
C13 C 1.2930(3) 0.39884(14) 0.80502(15) 0.0559(8) Uani 1 1 d . . .
H13A H 1.3705 0.3689 0.7894 0.084 Uiso 1 1 calc R . .
H13B H 1.3301 0.4232 0.8470 0.084 Uiso 1 1 calc R . .
H13C H 1.2657 0.4304 0.7672 0.084 Uiso 1 1 calc R . .
C14 C 1.1041(3) 0.31731(15) 0.75905(18) 0.0729(10) Uani 1 1 d . . .
H14A H 1.0187 0.2904 0.7713 0.109 Uiso 1 1 calc R . .
H14B H 1.1843 0.2881 0.7451 0.109 Uiso 1 1 calc R . .
H14C H 1.0749 0.3470 0.7198 0.109 Uiso 1 1 calc R . .
C15 C 0.7376(3) 0.39715(13) 0.98928(13) 0.0394(6) Uani 1 1 d . . .
H15 H 0.7745 0.3524 1.0051 0.047 Uiso 1 1 calc R . .
C16 C 0.7558(3) 0.44403(17) 1.05191(15) 0.0659(9) Uani 1 1 d . . .
H16A H 0.6964 0.4279 1.0902 0.099 Uiso 1 1 calc R . .
H16B H 0.7222 0.4886 1.0377 0.099 Uiso 1 1 calc R . .
H16C H 0.8605 0.4458 1.0682 0.099 Uiso 1 1 calc R . .
C17 C 0.5740(3) 0.38993(17) 0.96618(17) 0.0711(10) Uani 1 1 d . . .
H17A H 0.5184 0.3750 1.0063 0.107 Uiso 1 1 calc R . .
H17B H 0.5633 0.3572 0.9280 0.107 Uiso 1 1 calc R . .
H17C H 0.5352 0.4329 0.9495 0.107 Uiso 1 1 calc R . .
C18 C 0.8509(2) 0.11295(10) 0.90760(11) 0.0256(5) Uani 1 1 d . . .
C19 C 0.8657(2) 0.08198(11) 0.84228(12) 0.0304(5) Uani 1 1 d . . .
C20 C 0.7832(3) 0.02429(11) 0.82819(13) 0.0370(6) Uani 1 1 d . . .
H20 H 0.7902 0.0027 0.7840 0.044 Uiso 1 1 calc R . .
C21 C 0.6921(3) -0.00186(12) 0.87703(13) 0.0387(6) Uani 1 1 d . . .
H21 H 0.6366 -0.0410 0.8663 0.046 Uiso 1 1 calc R . .
C22 C 0.6813(3) 0.02863(11) 0.94158(13) 0.0365(6) Uani 1 1 d . . .
H22 H 0.6198 0.0095 0.9753 0.044 Uiso 1 1 calc R . .
C23 C 0.7587(2) 0.08678(11) 0.95839(12) 0.0296(5) Uani 1 1 d . . .
C24 C 0.9693(3) 0.10895(11) 0.78862(12) 0.0354(6) Uani 1 1 d . . .
H24 H 1.0408 0.1396 0.8142 0.042 Uiso 1 1 calc R . .
C25 C 1.0595(3) 0.05386(13) 0.75609(16) 0.0569(8) Uani 1 1 d . . .
H25A H 1.1259 0.0732 0.7223 0.085 Uiso 1 1 calc R . .
H25B H 0.9923 0.0222 0.7316 0.085 Uiso 1 1 calc R . .
H25C H 1.1184 0.0308 0.7934 0.085 Uiso 1 1 calc R . .
C26 C 0.8857(3) 0.14942(14) 0.73129(14) 0.0527(7) Uani 1 1 d . . .
H26A H 0.9560 0.1665 0.6980 0.079 Uiso 1 1 calc R . .
H26B H 0.8350 0.1867 0.7530 0.079 Uiso 1 1 calc R . .
H26C H 0.8124 0.1210 0.7061 0.079 Uiso 1 1 calc R . .
C27 C 0.7414(3) 0.12058(12) 1.02900(12) 0.0381(6) Uani 1 1 d . . .
H27 H 0.8214 0.1548 1.0348 0.046 Uiso 1 1 calc R . .
C28 C 0.5922(3) 0.15701(15) 1.02994(15) 0.0580(8) Uani 1 1 d . . .
H28A H 0.5833 0.1785 1.0759 0.087 Uiso 1 1 calc R . .
H28B H 0.5111 0.1251 1.0218 0.087 Uiso 1 1 calc R . .
H28C H 0.5868 0.1908 0.9927 0.087 Uiso 1 1 calc R . .
C29 C 0.7603(3) 0.07247(14) 1.09115(14) 0.0577(8) Uani 1 1 d . . .
H29A H 0.7492 0.0967 1.1354 0.087 Uiso 1 1 calc R . .
H29B H 0.8592 0.0523 1.0915 0.087 Uiso 1 1 calc R . .
H29C H 0.6848 0.0376 1.0864 0.087 Uiso 1 1 calc R . .
C30 C 0.5702(2) 0.24388(11) 0.78997(12) 0.0304(5) Uani 1 1 d . . .
C31 C 0.5954(2) 0.28921(12) 0.73566(12) 0.0338(5) Uani 1 1 d . . .
C32 C 0.5269(3) 0.27909(14) 0.66930(13) 0.0450(6) Uani 1 1 d . . .
H32 H 0.5433 0.3098 0.6325 0.054 Uiso 1 1 calc R . .
C33 C 0.4353(3) 0.22500(15) 0.65609(14) 0.0521(7) Uani 1 1 d . . .
H33 H 0.3912 0.2179 0.6102 0.063 Uiso 1 1 calc R . .
C34 C 0.4083(3) 0.18157(13) 0.70975(14) 0.0483(7) Uani 1 1 d . . .
H34 H 0.3447 0.1446 0.7005 0.058 Uiso 1 1 calc R . .
C35 C 0.4720(3) 0.19043(12) 0.77728(13) 0.0383(6) Uani 1 1 d . . .
C36 C 0.6924(3) 0.34904(13) 0.74975(14) 0.0508(7) Uani 1 1 d . . .
H36A H 0.7932 0.3345 0.7639 0.076 Uiso 1 1 calc R . .
H36B H 0.6524 0.3755 0.7877 0.076 Uiso 1 1 calc R . .
H36C H 0.6947 0.3760 0.7068 0.076 Uiso 1 1 calc R . .
C37 C 0.4383(3) 0.14416(14) 0.83668(16) 0.0596(8) Uani 1 1 d . . .
H37A H 0.5311 0.1252 0.8570 0.089 Uiso 1 1 calc R . .
H37B H 0.3736 0.1083 0.8186 0.089 Uiso 1 1 calc R . .
H37C H 0.3885 0.1688 0.8731 0.089 Uiso 1 1 calc R . .

loop_
_atom_site_aniso_label
_atom_site_aniso_U_11
_atom_site_aniso_U_22
_atom_site_aniso_U_33
_atom_site_aniso_U_23
_atom_site_aniso_U_13
_atom_site_aniso_U_12
Cu1 0.02742(15) 0.02275(14) 0.02522(15) 0.00125(12) -0.00312(10) -0.00193(11)
N1 0.0274(10) 0.0199(9) 0.0264(10) -0.0014(7) 0.0018(8) -0.0026(7)
N2 0.0316(10) 0.0202(9) 0.0247(10) 0.0001(8) -0.0008(8) -0.0016(7)
O1 0.0309(8) 0.0379(9) 0.0326(9) -0.0006(7) -0.0070(7) -0.0004(7)
C1 0.0342(13) 0.0310(13) 0.0461(15) -0.0042(11) -0.0079(11) -0.0042(10)
C2 0.0258(12) 0.0273(12) 0.0252(12) -0.0016(9) 0.0027(9) -0.0022(9)
C3 0.0245(11) 0.0310(12) 0.0288(12) 0.0023(9) -0.0027(9) 0.0012(9)
C4 0.0289(12) 0.0281(12) 0.0264(12) 0.0033(10) 0.0004(10) 0.0024(9)
C5 0.0419(15) 0.0253(13) 0.0513(16) 0.0027(11) -0.0071(12) 0.0043(10)
C6 0.0303(12) 0.0183(11) 0.0296(12) -0.0024(9) -0.0056(9) -0.0016(9)
C7 0.0344(13) 0.0270(12) 0.0308(13) 0.0011(10) 0.0006(10) -0.0031(10)
C8 0.0528(17) 0.0329(14) 0.0403(15) 0.0089(12) -0.0035(12) -0.0071(12)
C9 0.0639(19) 0.0233(13) 0.0478(17) 0.0032(12) -0.0158(14) 0.0007(12)
C10 0.0433(15) 0.0288(13) 0.0500(17) -0.0124(12) -0.0144(13) 0.0104(11)
C11 0.0294(12) 0.0277(12) 0.0323(13) -0.0093(10) -0.0068(10) 0.0007(9)
C12 0.0440(15) 0.0368(14) 0.0419(15) 0.0059(12) 0.0134(12) 0.0002(11)
C13 0.0471(17) 0.067(2) 0.0550(19) -0.0047(15) 0.0136(14) -0.0120(14)
C14 0.059(2) 0.063(2) 0.100(3) -0.0382(19) 0.0308(18) -0.0135(16)
C15 0.0322(14) 0.0422(15) 0.0440(16) -0.0063(12) 0.0040(11) 0.0099(11)
C16 0.0587(19) 0.095(3) 0.0446(18) -0.0218(17) 0.0045(14) -0.0009(17)
C17 0.0366(17) 0.109(3) 0.069(2) -0.027(2) 0.0105(15) -0.0088(17)
C18 0.0299(12) 0.0190(11) 0.0273(12) 0.0020(9) -0.0047(9) -0.0001(9)
C19 0.0368(13) 0.0244(12) 0.0301(13) 0.0003(10) 0.0022(10) -0.0031(10)
C20 0.0444(15) 0.0318(13) 0.0349(14) -0.0080(11) 0.0024(11) -0.0050(11)
C21 0.0436(15) 0.0268(13) 0.0455(16) 0.0001(11) 0.0007(12) -0.0104(11)
C22 0.0387(14) 0.0308(13) 0.0401(15) 0.0080(11) 0.0052(11) -0.0038(10)
C23 0.0337(13) 0.0262(12) 0.0289(13) 0.0032(10) 0.0010(10) 0.0009(10)
C24 0.0429(14) 0.0336(13) 0.0300(13) -0.0062(11) 0.0052(11) -0.0051(11)
C25 0.065(2) 0.0475(17) 0.060(2) 0.0003(15) 0.0271(15) 0.0081(14)
C26 0.0564(18) 0.0523(17) 0.0503(18) 0.0154(14) 0.0115(14) -0.0075(14)
C27 0.0462(15) 0.0375(14) 0.0313(14) 0.0005(11) 0.0087(11) -0.0030(11)
C28 0.066(2) 0.064(2) 0.0455(17) -0.0081(15) 0.0137(14) 0.0157(16)
C29 0.082(2) 0.0593(19) 0.0327(15) 0.0053(14) 0.0087(14) 0.0008(16)
C30 0.0261(11) 0.0340(13) 0.0308(12) -0.0059(11) -0.0024(9) 0.0040(10)
C31 0.0345(13) 0.0332(13) 0.0336(13) -0.0035(11) 0.0006(10) 0.0026(10)
C32 0.0503(16) 0.0522(16) 0.0322(14) 0.0039(13) 0.0001(12) 0.0008(13)
C33 0.0550(18) 0.0670(19) 0.0330(15) -0.0099(14) -0.0107(13) -0.0050(15)
C34 0.0461(16) 0.0480(17) 0.0498(17) -0.0089(14) -0.0091(13) -0.0094(13)
C35 0.0336(14) 0.0390(14) 0.0415(15) -0.0002(12) -0.0050(11) -0.0019(11)
C36 0.0570(18) 0.0479(17) 0.0471(17) 0.0083(13) -0.0013(13) -0.0133(14)
C37 0.0574(19) 0.0562(19) 0.063(2) 0.0173(16) -0.0177(15) -0.0194(14)

loop_
_atom_type_symbol
_atom_type_description
_atom_type_scat_dispersion_real
_atom_type_scat_dispersion_imag
_atom_type_scat_source
C C 0.0033 0.0016 'International Tables Vol C Tables 4.2.6.8 and 6.1.1.4'
H H 0.0000 0.0000 'International Tables Vol C Tables 4.2.6.8 and 6.1.1.4'
N N 0.0061 0.0033 'International Tables Vol C Tables 4.2.6.8 and 6.1.1.4'
O O 0.0106 0.0060 'International Tables Vol C Tables 4.2.6.8 and 6.1.1.4'
Cu Cu 0.3201 1.2651 'International Tables Vol C Tables 4.2.6.8 and 6.1.1.4'

loop_
_geom_angle_atom_site_label_1
_geom_angle_atom_site_label_2
_geom_angle_atom_site_label_3
_geom_angle
_geom_angle_site_symmetry_1
_geom_angle_site_symmetry_3
_geom_angle_publ_flag
O1 Cu1 N1 138.76(7) . . ?
O1 Cu1 N2 123.98(7) . . ?
N1 Cu1 N2 96.31(8) . . ?
C2 N1 C6 120.65(17) . . ?
C2 N1 Cu1 125.06(14) . . ?
C6 N1 Cu1 114.07(13) . . ?
C4 N2 C18 119.82(17) . . ?
C4 N2 Cu1 124.45(14) . . ?
C18 N2 Cu1 115.23(13) . . ?
C30 O1 Cu1 134.94(15) . . ?
N1 C2 C3 122.85(19) . . ?
N1 C2 C1 119.24(19) . . ?
C3 C2 C1 117.91(19) . . ?
C4 C3 C2 127.2(2) . . ?
N2 C4 C3 123.52(19) . . ?
N2 C4 C5 119.25(19) . . ?
C3 C4 C5 117.23(19) . . ?
C11 C6 C7 122.0(2) . . ?
C11 C6 N1 119.4(2) . . ?
C7 C6 N1 118.49(19) . . ?
C8 C7 C6 117.9(2) . . ?
C8 C7 C12 120.5(2) . . ?
C6 C7 C12 121.6(2) . . ?
C9 C8 C7 121.1(2) . . ?
C10 C9 C8 120.4(2) . . ?
C9 C10 C11 121.4(2) . . ?
C10 C11 C6 117.3(2) . . ?
C10 C11 C15 120.5(2) . . ?
C6 C11 C15 122.2(2) . . ?
C13 C12 C14 110.0(2) . . ?
C13 C12 C7 112.6(2) . . ?
C14 C12 C7 111.3(2) . . ?
C11 C15 C16 111.4(2) . . ?
C11 C15 C17 112.0(2) . . ?
C16 C15 C17 110.3(2) . . ?
C19 C18 C23 121.77(19) . . ?
C19 C18 N2 119.45(19) . . ?
C23 C18 N2 118.73(19) . . ?
C20 C19 C18 117.7(2) . . ?
C20 C19 C24 120.6(2) . . ?
C18 C19 C24 121.69(19) . . ?
C21 C20 C19 121.3(2) . . ?
C20 C21 C22 120.1(2) . . ?
C21 C22 C23 121.4(2) . . ?
C22 C23 C18 117.7(2) . . ?
C22 C23 C27 120.4(2) . . ?
C18 C23 C27 121.88(19) . . ?
C19 C24 C25 111.9(2) . . ?
C19 C24 C26 111.7(2) . . ?
C25 C24 C26 110.7(2) . . ?
C23 C27 C29 112.6(2) . . ?
C23 C27 C28 110.8(2) . . ?
C29 C27 C28 110.9(2) . . ?
O1 C30 C31 121.3(2) . . ?
O1 C30 C35 118.9(2) . . ?
C31 C30 C35 119.7(2) . . ?
C32 C31 C30 119.3(2) . . ?
C32 C31 C36 120.4(2) . . ?
C30 C31 C36 120.3(2) . . ?
C33 C32 C31 120.9(3) . . ?
C34 C33 C32 119.6(2) . . ?
C33 C34 C35 121.5(2) . . ?
C34 C35 C30 118.9(2) . . ?
C34 C35 C37 121.4(2) . . ?
C30 C35 C37 119.7(2) . . ?

loop_
_geom_bond_atom_site_label_1
_geom_bond_atom_site_label_2
_geom_bond_distance
_geom_bond_site_symmetry_2
_geom_bond_publ_flag
Cu1 O1 1.8096(15) . ?
Cu1 N1 1.8825(17) . ?
Cu1 N2 1.8946(17) . ?
N1 C2 1.331(3) . ?
N1 C6 1.439(3) . ?
N2 C4 1.334(3) . ?
N2 C18 1.435(3) . ?
O1 C30 1.349(3) . ?
C1 C2 1.511(3) . ?
C2 C3 1.400(3) . ?
C3 C4 1.389(3) . ?
C4 C5 1.509(3) . ?
C6 C11 1.401(3) . ?
C6 C7 1.406(3) . ?
C7 C8 1.386(3) . ?
C7 C12 1.533(3) . ?
C8 C9 1.376(4) . ?
C9 C10 1.372(4) . ?
C10 C11 1.397(3) . ?
C11 C15 1.516(3) . ?
C12 C13 1.520(3) . ?
C12 C14 1.521(4) . ?
C15 C16 1.520(4) . ?
C15 C17 1.526(3) . ?
C18 C19 1.400(3) . ?
C18 C23 1.408(3) . ?
C19 C20 1.398(3) . ?
C19 C24 1.518(3) . ?
C20 C21 1.375(3) . ?
C21 C22 1.378(3) . ?
C22 C23 1.391(3) . ?
C23 C27 1.518(3) . ?
C24 C25 1.525(3) . ?
C24 C26 1.527(3) . ?
C27 C29 1.529(3) . ?
C27 C28 1.534(3) . ?
C30 C31 1.404(3) . ?
C30 C35 1.406(3) . ?
C31 C32 1.389(3) . ?
C31 C36 1.504(3) . ?
C32 C33 1.382(4) . ?
C33 C34 1.373(4) . ?
C34 C35 1.389(3) . ?
C35 C37 1.505(3) . ?

loop_
_geom_torsion_atom_site_label_1
_geom_torsion_atom_site_label_2
_geom_torsion_atom_site_label_3
_geom_torsion_atom_site_label_4
_geom_torsion
_geom_torsion_site_symmetry_1
_geom_torsion_site_symmetry_2
_geom_torsion_site_symmetry_3
_geom_torsion_site_symmetry_4
_geom_torsion_publ_flag
O1 Cu1 N1 C2 159.25(15) . . . . ?
N2 Cu1 N1 C2 -8.97(19) . . . . ?
O1 Cu1 N1 C6 -26.2(2) . . . . ?
N2 Cu1 N1 C6 165.60(14) . . . . ?
O1 Cu1 N2 C4 -166.00(16) . . . . ?
N1 Cu1 N2 C4 4.66(19) . . . . ?
O1 Cu1 N2 C18 5.87(18) . . . . ?
N1 Cu1 N2 C18 176.52(15) . . . . ?
N1 Cu1 O1 C30 107.5(2) . . . . ?
N2 Cu1 O1 C30 -86.7(2) . . . . ?
C6 N1 C2 C3 -165.5(2) . . . . ?
Cu1 N1 C2 C3 8.7(3) . . . . ?
C6 N1 C2 C1 15.3(3) . . . . ?
Cu1 N1 C2 C1 -170.42(15) . . . . ?
N1 C2 C3 C4 -1.9(4) . . . . ?
C1 C2 C3 C4 177.3(2) . . . . ?
C18 N2 C4 C3 -171.5(2) . . . . ?
Cu1 N2 C4 C3 0.0(3) . . . . ?
C18 N2 C4 C5 7.9(3) . . . . ?
Cu1 N2 C4 C5 179.37(16) . . . . ?
C2 C3 C4 N2 -2.8(4) . . . . ?
C2 C3 C4 C5 177.8(2) . . . . ?
C2 N1 C6 C11 -108.8(2) . . . . ?
Cu1 N1 C6 C11 76.3(2) . . . . ?
C2 N1 C6 C7 75.1(3) . . . . ?
Cu1 N1 C6 C7 -99.76(19) . . . . ?
C11 C6 C7 C8 -1.0(3) . . . . ?
N1 C6 C7 C8 174.96(19) . . . . ?
C11 C6 C7 C12 179.0(2) . . . . ?
N1 C6 C7 C12 -5.0(3) . . . . ?
C6 C7 C8 C9 0.7(3) . . . . ?
C12 C7 C8 C9 -179.4(2) . . . . ?
C7 C8 C9 C10 -0.2(4) . . . . ?
C8 C9 C10 C11 0.0(4) . . . . ?
C9 C10 C11 C6 -0.4(3) . . . . ?
C9 C10 C11 C15 178.2(2) . . . . ?
C7 C6 C11 C10 0.9(3) . . . . ?
N1 C6 C11 C10 -175.08(18) . . . . ?
C7 C6 C11 C15 -177.6(2) . . . . ?
N1 C6 C11 C15 6.4(3) . . . . ?
C8 C7 C12 C13 37.6(3) . . . . ?
C6 C7 C12 C13 -142.5(2) . . . . ?
C8 C7 C12 C14 -86.5(3) . . . . ?
C6 C7 C12 C14 93.5(3) . . . . ?
C10 C11 C15 C16 -59.7(3) . . . . ?
C6 C11 C15 C16 118.7(2) . . . . ?
C10 C11 C15 C17 64.4(3) . . . . ?
C6 C11 C15 C17 -117.2(2) . . . . ?
C4 N2 C18 C19 -100.7(2) . . . . ?
Cu1 N2 C18 C19 87.0(2) . . . . ?
C4 N2 C18 C23 81.8(3) . . . . ?
Cu1 N2 C18 C23 -90.5(2) . . . . ?
C23 C18 C19 C20 1.1(3) . . . . ?
N2 C18 C19 C20 -176.30(19) . . . . ?
C23 C18 C19 C24 -177.9(2) . . . . ?
N2 C18 C19 C24 4.7(3) . . . . ?
C18 C19 C20 C21 -0.9(3) . . . . ?
C24 C19 C20 C21 178.1(2) . . . . ?
C19 C20 C21 C22 -0.4(4) . . . . ?
C20 C21 C22 C23 1.4(4) . . . . ?
C21 C22 C23 C18 -1.2(3) . . . . ?
C21 C22 C23 C27 178.1(2) . . . . ?
C19 C18 C23 C22 -0.1(3) . . . . ?
N2 C18 C23 C22 177.32(19) . . . . ?
C19 C18 C23 C27 -179.4(2) . . . . ?
N2 C18 C23 C27 -2.0(3) . . . . ?
C20 C19 C24 C25 -43.4(3) . . . . ?
C18 C19 C24 C25 135.5(2) . . . . ?
C20 C19 C24 C26 81.3(3) . . . . ?
C18 C19 C24 C26 -99.7(3) . . . . ?
C22 C23 C27 C29 49.6(3) . . . . ?
C18 C23 C27 C29 -131.1(2) . . . . ?
C22 C23 C27 C28 -75.3(3) . . . . ?
C18 C23 C27 C28 104.0(3) . . . . ?
Cu1 O1 C30 C31 -63.7(3) . . . . ?
Cu1 O1 C30 C35 118.8(2) . . . . ?
O1 C30 C31 C32 -179.8(2) . . . . ?
C35 C30 C31 C32 -2.3(3) . . . . ?
O1 C30 C31 C36 -1.4(3) . . . . ?
C35 C30 C31 C36 176.1(2) . . . . ?
C30 C31 C32 C33 -0.4(4) . . . . ?
C36 C31 C32 C33 -178.7(3) . . . . ?
C31 C32 C33 C34 1.8(4) . . . . ?
C32 C33 C34 C35 -0.5(4) . . . . ?
C33 C34 C35 C30 -2.2(4) . . . . ?
C33 C34 C35 C37 177.9(3) . . . . ?
O1 C30 C35 C34 -178.9(2) . . . . ?
C31 C30 C35 C34 3.6(3) . . . . ?
O1 C30 C35 C37 1.0(3) . . . . ?
C31 C30 C35 C37 -176.5(2) . . . . ?
